data_4084400
loop_
_publ_author_name
'Yang, Xia'
'Wang, Zhong-Xia'

_publ_section_title
;
 Mono- and Dinuclear Pincer Nickel Catalyzed Activation and Transformation
 of C--Cl, C--N, and C--O Bonds
;
_journal_issue 20
_journal_name_full Organometallics
_journal_page_first 5863
_journal_paper_doi 10.1021/om500452c
_journal_volume 33
_journal_year 2014
_chemical_formula_sum 'C41 H38 Br2 Cl6 N4 Ni2 P2'
_chemical_formula_weight 1138.63
_chemical_name_systematic
;
 ?
;
_space_group_crystal_system triclinic
_space_group_IT_number 2
_space_group_name_Hall '-P 1'
_space_group_name_H-M_alt 'P -1'
_symmetry_space_group_name_Hall '-P 1'
_symmetry_space_group_name_H-M 'P -1'
_atom_sites_solution_hydrogens geom
_audit_creation_method SHELXL-2013
_cell_angle_alpha 90.564(4)
_cell_angle_beta 106.169(4)
_cell_angle_gamma 113.619(5)
_cell_formula_units_Z 1
_cell_length_a 9.1523(5)
_cell_length_b 10.7455(6)
_cell_length_c 13.6003(6)
_cell_measurement_reflns_used 4550
_cell_measurement_temperature 290(2)
_cell_measurement_theta_max 69.4530
_cell_measurement_theta_min 3.4134
_cell_volume 1165.76(12)
_computing_cell_refinement 'CrysAlisPro (Agilent Technologies)'
_computing_data_collection 'CrysAlisPro (Agilent Technologies)'
_computing_data_reduction 'CrysAlisPro (Agilent Technologies)'
_computing_molecular_graphics 'Ortep-3 (L. J. Farrugia, 2001)'
_computing_publication_material SHELXL-2013
_computing_structure_refinement 'SHELXL-2013 (Sheldrick, 2013)'
_computing_structure_solution 'SHELXS-97 (Sheldrick, 1997)'
_diffrn_ambient_temperature 290(2)
_diffrn_detector_area_resol_mean 15.9149
_diffrn_measured_fraction_theta_full 0.976
_diffrn_measured_fraction_theta_max 0.955
_diffrn_measurement_device_type 'Gemini S Ultra, Agilent Technologies'
_diffrn_measurement_method '\w scans'
_diffrn_radiation_monochromator mirror
_diffrn_radiation_source 'Enhance Ultra (Cu) X-ray Source'
_diffrn_radiation_type CuK\a
_diffrn_radiation_wavelength 1.54184
_diffrn_reflns_av_R_equivalents 0.0272
_diffrn_reflns_av_unetI/netI 0.0333
_diffrn_reflns_Laue_measured_fraction_full 0.976
_diffrn_reflns_Laue_measured_fraction_max 0.955
_diffrn_reflns_limit_h_max 10
_diffrn_reflns_limit_h_min -11
_diffrn_reflns_limit_k_max 13
_diffrn_reflns_limit_k_min -13
_diffrn_reflns_limit_l_max 16
_diffrn_reflns_limit_l_min -16
_diffrn_reflns_number 7722
_diffrn_reflns_point_group_measured_fraction_full 0.976
_diffrn_reflns_point_group_measured_fraction_max 0.955
_diffrn_reflns_theta_full 67.684
_diffrn_reflns_theta_max 69.579
_diffrn_reflns_theta_min 3.416
_exptl_absorpt_coefficient_mu 7.096
_exptl_absorpt_correction_T_max 1.00000
_exptl_absorpt_correction_T_min 0.33029
_exptl_absorpt_correction_type multi-scan
_exptl_absorpt_process_details
;
CrysAlisPro, Agilent Technologies,
Version 1.171.36.21 (release 14-08-2012 CrysAlis171 .NET)
(compiled Sep 14 2012,17:21:16)
Empirical absorption correction using spherical harmonics,
 implemented in SCALE3 ABSPACK scaling algorithm.
;
_exptl_crystal_density_diffrn 1.622
_exptl_crystal_description block
_exptl_crystal_F_000 570
_exptl_crystal_size_max 0.330
_exptl_crystal_size_mid 0.300
_exptl_crystal_size_min 0.280
_refine_diff_density_max 0.672
_refine_diff_density_min -0.899
_refine_diff_density_rms 0.091
_refine_ls_extinction_method none
_refine_ls_goodness_of_fit_ref 1.026
_refine_ls_hydrogen_treatment constr
_refine_ls_matrix_type full
_refine_ls_number_parameters 262
_refine_ls_number_reflns 4181
_refine_ls_number_restraints 12
_refine_ls_restrained_S_all 1.070
_refine_ls_R_factor_all 0.0540
_refine_ls_R_factor_gt 0.0490
_refine_ls_shift/su_max 0.000
_refine_ls_shift/su_mean 0.000
_refine_ls_structure_factor_coef Fsqd
_refine_ls_weighting_details 'w=1/[\s^2^(Fo^2^)+(0.0840P)^2^+0.6518P] where P=(Fo^2^+2Fc^2^)/3'
_refine_ls_weighting_scheme calc
_refine_ls_wR_factor_gt 0.1350
_refine_ls_wR_factor_ref 0.1420
_reflns_Friedel_coverage 0.000
_reflns_number_gt 3678
_reflns_number_total 4181
_reflns_threshold_expression 'I > 2\s(I)'
_cod_data_source_file om500452c_si_002.cif
_cod_data_source_block shelxl
_cod_depositor_comments 'Adding full bibliography for 4084399--4084400.cif.'
_cod_original_cell_volume 1165.76(11)
_cod_database_code 4084400
_shelx_space_group_comment
;
The symmetry employed for this shelxl refinement is uniquely defined
by the following loop, which should always be used as a source of
symmetry information in preference to the above space-group names.
They are only intended as comments.
;
_shelx_estimated_absorpt_t_min 0.203
_shelx_estimated_absorpt_t_max 0.241
_shelxl_version_number 2013-4

loop_
_space_group_symop_operation_xyz
'x, y, z'
'-x, -y, -z'

loop_
_atom_site_label
_atom_site_type_symbol
_atom_site_fract_x
_atom_site_fract_y
_atom_site_fract_z
_atom_site_U_iso_or_equiv
_atom_site_adp_type
_atom_site_occupancy
_atom_site_site_symmetry_order
_atom_site_calc_flag
_atom_site_refinement_flags_posn
_atom_site_refinement_flags_adp
_atom_site_refinement_flags_occupancy
Br1 Br 0.64600(5) 0.36642(4) 0.74523(4) 0.06514(18) Uani 1 1 d . . .
Ni1 Ni 0.57032(7) 0.15845(6) 0.80594(4) 0.04769(19) Uani 1 1 d . . .
P1 P 0.33762(11) 0.06722(9) 0.68385(7) 0.0478(2) Uani 1 1 d . . .
N1 N 0.5100(4) -0.0160(3) 0.8524(2) 0.0568(7) Uani 1 1 d . . .
C19 C 0.4870(5) 0.0026(4) 0.5525(3) 0.0542(8) Uani 1 1 d . . .
H19A H 0.5926 0.0623 0.6030 0.065 Uiso 1 1 calc R U .
H19B H 0.4537 -0.0885 0.5728 0.065 Uiso 1 1 calc R U .
C12 C 0.1842(4) 0.1359(4) 0.6762(3) 0.0537(8) Uani 1 1 d . . .
N2 N 0.7715(4) 0.2070(4) 0.9165(2) 0.0594(8) Uani 1 1 d . . .
C15 C -0.0344(6) 0.2521(6) 0.6804(4) 0.0843(16) Uani 1 1 d . . .
H15 H -0.1064 0.2925 0.6828 0.101 Uiso 1 1 calc R U .
C18 C 0.3551(4) 0.0540(4) 0.5546(3) 0.0513(8) Uani 1 1 d . . .
H18A H 0.2475 -0.0085 0.5075 0.062 Uiso 1 1 calc R U .
H18B H 0.3847 0.1433 0.5311 0.062 Uiso 1 1 calc R U .
C8 C 0.7769(6) 0.0959(5) 0.9644(3) 0.0675(10) Uani 1 1 d . . .
C16 C 0.0711(6) 0.2995(5) 0.6210(4) 0.0814(13) Uani 1 1 d . . .
H16 H 0.0687 0.3698 0.5822 0.098 Uiso 1 1 calc R U .
C7 C 0.6315(6) -0.0230(5) 0.9281(3) 0.0702(11) Uani 1 1 d . . .
H7 H 0.6199 -0.1040 0.9557 0.084 Uiso 1 1 calc R U .
C17 C 0.1813(5) 0.2412(5) 0.6196(4) 0.0676(11) Uani 1 1 d . . .
H17 H 0.2537 0.2734 0.5801 0.081 Uiso 1 1 calc R U .
C13 C 0.0754(6) 0.0905(5) 0.7347(4) 0.0754(12) Uani 1 1 d . . .
H13 H 0.0763 0.0205 0.7742 0.090 Uiso 1 1 calc R U .
C6 C 0.3531(5) -0.1271(4) 0.8035(3) 0.0588(9) Uani 1 1 d . . .
C11 C 0.9210(6) 0.3132(5) 0.9596(3) 0.0745(12) Uani 1 1 d . . .
H11 H 0.9512 0.4010 0.9411 0.089 Uiso 1 1 calc R U .
C5 C 0.3013(7) -0.2536(5) 0.8400(4) 0.0796(13) Uani 1 1 d . . .
H5 H 0.3689 -0.2689 0.8991 0.096 Uiso 1 1 calc R U .
C1 C 0.2520(5) -0.1041(4) 0.7171(3) 0.0589(10) Uani 1 1 d . . .
C9 C 0.9371(7) 0.1384(7) 1.0393(4) 0.0907(16) Uani 1 1 d . . .
H9 H 0.9751 0.0841 1.0826 0.109 Uiso 1 1 calc R U .
C10 C 1.0241(7) 0.2737(7) 1.0355(4) 0.0911(16) Uani 1 1 d . . .
H10 H 1.1329 0.3295 1.0762 0.109 Uiso 1 1 calc R U .
C2 C 0.0943(6) -0.2101(5) 0.6637(4) 0.0778(13) Uani 1 1 d . . .
H2 H 0.0242 -0.1958 0.6053 0.093 Uiso 1 1 calc R U .
C14 C -0.0352(6) 0.1495(6) 0.7344(5) 0.0882(16) Uani 1 1 d . . .
H14 H -0.1101 0.1169 0.7723 0.106 Uiso 1 1 calc R U .
C3 C 0.0462(7) -0.3346(5) 0.6994(5) 0.0923(18) Uani 1 1 d . . .
H3 H -0.0566 -0.4056 0.6640 0.111 Uiso 1 1 calc R U .
C4 C 0.1462(8) -0.3557(5) 0.7855(5) 0.0951(18) Uani 1 1 d . . .
H4 H 0.1098 -0.4407 0.8085 0.114 Uiso 1 1 calc R U .
Cl2 Cl 0.3806(3) 0.6054(2) 0.53237(15) 0.1446(8) Uani 1 1 d . . .
Cl1 Cl 0.6590(3) 0.7577(2) 0.7114(2) 0.1545(9) Uani 1 1 d . . .
C20 C 0.4671(10) 0.6206(7) 0.6607(5) 0.115(2) Uani 1 1 d . . .
H20A H 0.4798 0.5371 0.6770 0.138 Uiso 1 1 calc R U .
H20B H 0.3905 0.6288 0.6946 0.138 Uiso 1 1 calc R U .
Cl3 Cl 0.3810(5) 0.3861(4) 0.9265(3) 0.2212(15) Uani 1 1 d . U .
C21 C 0.561(2) 0.5003(18) 0.9584(13) 0.130(5) Uani 0.5 1 d . U P

loop_
_atom_site_aniso_label
_atom_site_aniso_U_11
_atom_site_aniso_U_22
_atom_site_aniso_U_33
_atom_site_aniso_U_23
_atom_site_aniso_U_13
_atom_site_aniso_U_12
Br1 0.0603(3) 0.0483(3) 0.0860(3) 0.0116(2) 0.0304(2) 0.01668(19)
Ni1 0.0496(3) 0.0442(3) 0.0492(3) 0.0003(2) 0.0231(3) 0.0145(3)
P1 0.0463(5) 0.0481(5) 0.0506(5) -0.0011(3) 0.0253(4) 0.0146(4)
N1 0.0670(19) 0.0533(17) 0.0572(17) 0.0068(13) 0.0321(15) 0.0238(15)
C19 0.058(2) 0.066(2) 0.052(2) 0.0052(16) 0.0304(16) 0.0311(18)
C12 0.0451(18) 0.058(2) 0.0580(19) -0.0080(16) 0.0237(15) 0.0168(15)
N2 0.0598(18) 0.0643(19) 0.0503(16) -0.0015(14) 0.0202(14) 0.0202(15)
C15 0.053(2) 0.086(3) 0.113(4) -0.026(3) 0.026(2) 0.029(2)
C18 0.0506(18) 0.060(2) 0.0487(17) 0.0006(15) 0.0246(15) 0.0221(16)
C8 0.075(3) 0.082(3) 0.053(2) 0.0102(19) 0.0272(19) 0.034(2)
C16 0.069(3) 0.075(3) 0.107(4) -0.001(3) 0.028(3) 0.037(2)
C7 0.091(3) 0.075(3) 0.060(2) 0.021(2) 0.037(2) 0.041(2)
C17 0.061(2) 0.070(3) 0.083(3) 0.003(2) 0.036(2) 0.030(2)
C13 0.079(3) 0.085(3) 0.082(3) 0.007(2) 0.050(2) 0.036(2)
C6 0.070(2) 0.0485(19) 0.067(2) 0.0030(16) 0.042(2) 0.0196(18)
C11 0.064(2) 0.084(3) 0.057(2) -0.009(2) 0.0170(19) 0.014(2)
C5 0.095(3) 0.055(2) 0.099(3) 0.020(2) 0.056(3) 0.023(2)
C1 0.058(2) 0.0475(19) 0.069(2) -0.0068(16) 0.0383(19) 0.0085(16)
C9 0.090(3) 0.136(5) 0.056(2) 0.021(3) 0.021(2) 0.057(4)
C10 0.069(3) 0.121(5) 0.062(3) -0.001(3) 0.012(2) 0.025(3)
C2 0.068(3) 0.066(3) 0.084(3) -0.010(2) 0.037(2) 0.005(2)
C14 0.071(3) 0.095(4) 0.111(4) -0.006(3) 0.054(3) 0.031(3)
C3 0.081(3) 0.057(3) 0.117(5) -0.014(3) 0.053(3) -0.007(2)
C4 0.110(4) 0.052(3) 0.123(5) 0.012(3) 0.071(4) 0.011(3)
Cl2 0.175(2) 0.1024(12) 0.1064(12) 0.0202(9) 0.0280(12) 0.0193(12)
Cl1 0.1196(15) 0.1406(17) 0.1634(19) 0.0231(14) -0.0085(13) 0.0498(13)
C20 0.149(6) 0.097(4) 0.111(5) 0.030(4) 0.054(5) 0.054(4)
Cl3 0.192(3) 0.261(3) 0.181(2) -0.033(2) 0.067(2) 0.061(2)
C21 0.127(6) 0.138(7) 0.126(6) 0.010(4) 0.056(5) 0.046(4)

loop_
_atom_type_symbol
_atom_type_description
_atom_type_scat_dispersion_real
_atom_type_scat_dispersion_imag
_atom_type_scat_source
C C 0.0181 0.0091 'International Tables Vol C Tables 4.2.6.8 and 6.1.1.4'
H H 0.0000 0.0000 'International Tables Vol C Tables 4.2.6.8 and 6.1.1.4'
N N 0.0311 0.0180 'International Tables Vol C Tables 4.2.6.8 and 6.1.1.4'
P P 0.2955 0.4335 'International Tables Vol C Tables 4.2.6.8 and 6.1.1.4'
Ni Ni -3.0029 0.5091 'International Tables Vol C Tables 4.2.6.8 and 6.1.1.4'
Br Br -0.6763 1.2805 'International Tables Vol C Tables 4.2.6.8 and 6.1.1.4'
Cl Cl 0.3639 0.7018 'International Tables Vol C Tables 4.2.6.8 and 6.1.1.4'

loop_
_geom_angle_atom_site_label_1
_geom_angle_atom_site_label_2
_geom_angle_atom_site_label_3
_geom_angle
_geom_angle_site_symmetry_1
_geom_angle_site_symmetry_3
N2 Ni1 N1 83.85(15) . .
N2 Ni1 P1 169.87(12) . .
N1 Ni1 P1 86.57(11) . .
N2 Ni1 Br1 96.46(11) . .
N1 Ni1 Br1 177.91(9) . .
P1 Ni1 Br1 93.00(4) . .
C1 P1 C12 107.08(18) . .
C1 P1 C18 108.11(17) . .
C12 P1 C18 106.65(17) . .
C1 P1 Ni1 100.78(15) . .
C12 P1 Ni1 117.98(12) . .
C18 P1 Ni1 115.44(12) . .
C7 N1 C6 125.2(4) . .
C7 N1 Ni1 113.0(3) . .
C6 N1 Ni1 121.7(3) . .
C19 C19 C18 113.3(4) 2_656 .
C19 C19 H19A 108.9 2_656 .
C18 C19 H19A 108.9 . .
C19 C19 H19B 108.9 2_656 .
C18 C19 H19B 108.9 . .
H19A C19 H19B 107.7 . .
C17 C12 C13 118.5(4) . .
C17 C12 P1 121.4(3) . .
C13 C12 P1 119.9(4) . .
C11 N2 C8 106.9(4) . .
C11 N2 Ni1 140.8(3) . .
C8 N2 Ni1 112.0(3) . .
C14 C15 C16 121.1(5) . .
C14 C15 H15 119.4 . .
C16 C15 H15 119.4 . .
C19 C18 P1 111.3(3) . .
C19 C18 H18A 109.4 . .
P1 C18 H18A 109.4 . .
C19 C18 H18B 109.4 . .
P1 C18 H18B 109.4 . .
H18A C18 H18B 108.0 . .
N2 C8 C7 114.1(4) . .
N2 C8 C9 108.2(5) . .
C7 C8 C9 137.7(5) . .
C15 C16 C17 119.3(5) . .
C15 C16 H16 120.4 . .
C17 C16 H16 120.4 . .
N1 C7 C8 116.7(4) . .
N1 C7 H7 121.6 . .
C8 C7 H7 121.6 . .
C12 C17 C16 120.6(4) . .
C12 C17 H17 119.7 . .
C16 C17 H17 119.7 . .
C12 C13 C14 120.1(5) . .
C12 C13 H13 119.9 . .
C14 C13 H13 119.9 . .
C1 C6 C5 120.8(4) . .
C1 C6 N1 116.3(3) . .
C5 C6 N1 122.8(4) . .
N2 C11 C10 110.6(5) . .
N2 C11 H11 124.7 . .
C10 C11 H11 124.7 . .
C4 C5 C6 118.1(5) . .
C4 C5 H5 121.0 . .
C6 C5 H5 121.0 . .
C6 C1 C2 119.7(4) . .
C6 C1 P1 114.5(3) . .
C2 C1 P1 125.8(4) . .
C10 C9 C8 106.9(5) . .
C10 C9 H9 126.5 . .
C8 C9 H9 126.5 . .
C9 C10 C11 107.4(5) . .
C9 C10 H10 126.3 . .
C11 C10 H10 126.3 . .
C3 C2 C1 118.9(5) . .
C3 C2 H2 120.6 . .
C1 C2 H2 120.6 . .
C15 C14 C13 120.4(5) . .
C15 C14 H14 119.8 . .
C13 C14 H14 119.8 . .
C4 C3 C2 121.0(5) . .
C4 C3 H3 119.5 . .
C2 C3 H3 119.5 . .
C3 C4 C5 121.6(5) . .
C3 C4 H4 119.2 . .
C5 C4 H4 119.2 . .
Cl2 C20 Cl1 114.9(4) . .
Cl2 C20 H20A 108.5 . .
Cl1 C20 H20A 108.5 . .
Cl2 C20 H20B 108.5 . .
Cl1 C20 H20B 108.5 . .
H20A C20 H20B 107.5 . .
C21 Cl3 C21 64.8(9) . 2_667
Cl3 C21 Cl3 115.2(9) . 2_667
Cl3 C21 C21 64.2(10) . 2_667
Cl3 C21 C21 51.0(8) 2_667 2_667

loop_
_geom_bond_atom_site_label_1
_geom_bond_atom_site_label_2
_geom_bond_distance
_geom_bond_site_symmetry_2
Br1 Ni1 2.2956(7) .
Ni1 N2 1.896(3) .
Ni1 N1 1.899(3) .
Ni1 P1 2.1399(11) .
P1 C1 1.807(4) .
P1 C12 1.811(4) .
P1 C18 1.819(3) .
N1 C7 1.316(6) .
N1 C6 1.417(5) .
C19 C19 1.516(6) 2_656
C19 C18 1.521(5) .
C19 H19A 0.9700 .
C19 H19B 0.9700 .
C12 C17 1.380(6) .
C12 C13 1.386(5) .
N2 C11 1.345(5) .
N2 C8 1.377(6) .
C15 C14 1.330(8) .
C15 C16 1.376(7) .
C15 H15 0.9300 .
C18 H18A 0.9700 .
C18 H18B 0.9700 .
C8 C7 1.380(7) .
C8 C9 1.421(7) .
C16 C17 1.387(6) .
C16 H16 0.9300 .
C7 H7 0.9300 .
C17 H17 0.9300 .
C13 C14 1.392(7) .
C13 H13 0.9300 .
C6 C1 1.371(6) .
C6 C5 1.395(6) .
C11 C10 1.387(8) .
C11 H11 0.9300 .
C5 C4 1.385(8) .
C5 H5 0.9300 .
C1 C2 1.411(6) .
C9 C10 1.359(9) .
C9 H9 0.9300 .
C10 H10 0.9300 .
C2 C3 1.371(8) .
C2 H2 0.9300 .
C14 H14 0.9300 .
C3 C4 1.354(9) .
C3 H3 0.9300 .
C4 H4 0.9300 .
Cl2 C20 1.680(7) .
Cl1 C20 1.721(8) .
C20 H20A 0.9700 .
C20 H20B 0.9700 .
Cl3 C21 1.543(18) .
Cl3 C21 1.790(17) 2_667
C21 Cl3 1.790(16) 2_667
C21 C21 1.80(3) 2_667

loop_
_geom_torsion_atom_site_label_1
_geom_torsion_atom_site_label_2
_geom_torsion_atom_site_label_3
_geom_torsion_atom_site_label_4
_geom_torsion
_geom_torsion_site_symmetry_1
_geom_torsion_site_symmetry_4
N2 Ni1 N1 C7 -4.5(3) . .
P1 Ni1 N1 C7 172.2(3) . .
N2 Ni1 N1 C6 179.5(3) . .
P1 Ni1 N1 C6 -3.8(2) . .
C1 P1 C12 C17 -157.3(3) . .
C18 P1 C12 C17 -41.8(4) . .
Ni1 P1 C12 C17 90.0(3) . .
C1 P1 C12 C13 28.0(4) . .
C18 P1 C12 C13 143.5(3) . .
Ni1 P1 C12 C13 -84.6(3) . .
N1 Ni1 N2 C11 177.1(5) . .
P1 Ni1 N2 C11 158.0(5) . .
Br1 Ni1 N2 C11 -0.8(5) . .
N1 Ni1 N2 C8 5.2(3) . .
P1 Ni1 N2 C8 -13.9(7) . .
Br1 Ni1 N2 C8 -172.8(2) . .
C19 C19 C18 P1 -176.8(4) 2_656 .
C1 P1 C18 C19 -67.6(3) . .
C12 P1 C18 C19 177.6(3) . .
Ni1 P1 C18 C19 44.4(3) . .
C11 N2 C8 C7 -179.7(4) . .
Ni1 N2 C8 C7 -5.0(4) . .
C11 N2 C8 C9 0.0(5) . .
Ni1 N2 C8 C9 174.7(3) . .
C14 C15 C16 C17 -1.6(8) . .
C6 N1 C7 C8 178.7(3) . .
Ni1 N1 C7 C8 2.9(5) . .
N2 C8 C7 N1 1.4(6) . .
C9 C8 C7 N1 -178.1(5) . .
C13 C12 C17 C16 -0.3(7) . .
P1 C12 C17 C16 -175.1(4) . .
C15 C16 C17 C12 0.7(7) . .
C17 C12 C13 C14 0.9(7) . .
P1 C12 C13 C14 175.7(4) . .
C7 N1 C6 C1 -171.5(4) . .
Ni1 N1 C6 C1 4.0(4) . .
C7 N1 C6 C5 8.7(6) . .
Ni1 N1 C6 C5 -175.8(3) . .
C8 N2 C11 C10 -0.3(5) . .
Ni1 N2 C11 C10 -172.5(4) . .
C1 C6 C5 C4 1.0(6) . .
N1 C6 C5 C4 -179.2(4) . .
C5 C6 C1 C2 -0.7(6) . .
N1 C6 C1 C2 179.5(3) . .
C5 C6 C1 P1 178.3(3) . .
N1 C6 C1 P1 -1.5(4) . .
C12 P1 C1 C6 -124.9(3) . .
C18 P1 C1 C6 120.5(3) . .
Ni1 P1 C1 C6 -1.0(3) . .
C12 P1 C1 C2 54.0(4) . .
C18 P1 C1 C2 -60.6(4) . .
Ni1 P1 C1 C2 177.9(3) . .
N2 C8 C9 C10 0.4(5) . .
C7 C8 C9 C10 179.9(5) . .
C8 C9 C10 C11 -0.5(6) . .
N2 C11 C10 C9 0.6(6) . .
C6 C1 C2 C3 -0.4(6) . .
P1 C1 C2 C3 -179.3(3) . .
C16 C15 C14 C13 2.1(9) . .
C12 C13 C14 C15 -1.8(8) . .
C1 C2 C3 C4 1.2(7) . .
C2 C3 C4 C5 -0.9(9) . .
C6 C5 C4 C3 -0.2(8) . .
C21 Cl3 C21 Cl3 0.001(1) 2_667 2_667
